data_4024704
loop_
_publ_author_name
'N. N. Bhuvan Kumar'
'M. Nagarjuna Reddy'
'K. C. Kumara Swamy'

_publ_section_title
;
Reactivity of Allenylphosphonates toward Salicylaldehydes and Activated
Phenols: Facile Synthesis of Chromenes and Substituted Butadienes
;
_journal_name_full 'Journal of Organic Chemistry'
_journal_page_first 5395
_journal_page_last 5404
_journal_paper_doi 10.1021/jo900896v
_journal_volume 74
_journal_year 2009
_chemical_formula_sum 'C16 H20 Br O5 P'
_chemical_formula_weight 403.20
_chemical_name_systematic
; 
 ? 
;
_space_group_IT_number 82
_symmetry_cell_setting tetragonal
_symmetry_space_group_name_Hall 'I -4'
_symmetry_space_group_name_H-M 'I -4'
_atom_sites_solution_hydrogens geom
_atom_sites_solution_primary direct
_atom_sites_solution_secondary difmap
_audit_creation_method SHELXL-97
_cell_angle_alpha 90.00
_cell_angle_beta 90.00
_cell_angle_gamma 90.00
_cell_formula_units_Z 8
_cell_length_a 21.347(2)
_cell_length_b 21.347(2)
_cell_length_c 7.5132(16)
_cell_measurement_temperature 296(2)
_cell_measurement_theta_max 25.97
_cell_measurement_theta_min 2.70
_cell_volume 3423.6(9)
_computing_cell_refinement 'Bruker SMART'
_computing_data_collection 'Bruker SMART'
_computing_data_reduction 'Bruker SAINT'
_computing_molecular_graphics 'Bruker SHELXTL'
_computing_publication_material 'Bruker SHELXTL'
_computing_structure_refinement 'SHELXL-97 (Sheldrick, 1997)'
_computing_structure_solution 'SHELXS-97 (Sheldrick, 1990)'
_diffrn_ambient_temperature 296(2)
_diffrn_measured_fraction_theta_full 1.000
_diffrn_measured_fraction_theta_max 1.000
_diffrn_measurement_device_type 'CCD area detector'
_diffrn_measurement_method 'phi and omega scans'
_diffrn_radiation_monochromator graphite
_diffrn_radiation_source 'fine-focus sealed tube'
_diffrn_radiation_type MoK\a
_diffrn_radiation_wavelength 0.71073
_diffrn_reflns_av_R_equivalents 0.0280
_diffrn_reflns_av_sigmaI/netI 0.0373
_diffrn_reflns_limit_h_max 25
_diffrn_reflns_limit_h_min -25
_diffrn_reflns_limit_k_max 25
_diffrn_reflns_limit_k_min -25
_diffrn_reflns_limit_l_max 8
_diffrn_reflns_limit_l_min -8
_diffrn_reflns_number 16208
_diffrn_reflns_theta_full 25.00
_diffrn_reflns_theta_max 25.00
_diffrn_reflns_theta_min 1.35
_diffrn_standards_decay_% 0
_diffrn_standards_interval_count 'not applicable'
_diffrn_standards_interval_time 'not applicable'
_diffrn_standards_number 'not applicable'
_exptl_absorpt_coefficient_mu 2.516
_exptl_absorpt_correction_T_max 0.6601
_exptl_absorpt_correction_T_min 0.4998
_exptl_absorpt_correction_type empirical
_exptl_absorpt_process_details 'SADABS, Sheldrick (1996)'
_exptl_crystal_colour Yellow
_exptl_crystal_density_diffrn 1.565
_exptl_crystal_density_method 'not measured'
_exptl_crystal_description needles
_exptl_crystal_F_000 1648
_exptl_crystal_size_max 0.32
_exptl_crystal_size_mid 0.22
_exptl_crystal_size_min 0.18
_refine_diff_density_max 0.837
_refine_diff_density_min -0.759
_refine_diff_density_rms 0.065
_refine_ls_abs_structure_details 'Flack H D (1983), Acta Cryst. A39, 876-881'
_refine_ls_abs_structure_Flack 0.025(13)
_refine_ls_extinction_method none
_refine_ls_goodness_of_fit_ref 1.055
_refine_ls_hydrogen_treatment mixed
_refine_ls_matrix_type full
_refine_ls_number_parameters 215
_refine_ls_number_reflns 3000
_refine_ls_number_restraints 0
_refine_ls_restrained_S_all 1.055
_refine_ls_R_factor_all 0.0511
_refine_ls_R_factor_gt 0.0458
_refine_ls_shift/su_max 0.001
_refine_ls_shift/su_mean 0.000
_refine_ls_structure_factor_coef Fsqd
_refine_ls_weighting_details 'calc w=1/[\s^2^(Fo^2^)+(0.0536P)^2^+7.1251P] where P=(Fo^2^+2Fc^2^)/3'
_refine_ls_weighting_scheme calc
_refine_ls_wR_factor_gt 0.1168
_refine_ls_wR_factor_ref 0.1204
_reflns_number_gt 2710
_reflns_number_total 3000
_reflns_threshold_expression >2sigma(I)
_cod_data_source_file jo900896v_si_002_05.cif
_cod_data_source_block compdtrans-24
_cod_depositor_comments
;
The following automatic conversions were performed:
'_symmetry_cell_setting' value 'Tetragonal' changed to 'tetragonal'
according to '/home/saulius/struct/CIF-dictionaries/cif_core.dic'
dictionary named 'cif_core.dic' version 2.4.1 from 2010-06-29.

Automatic conversion script
Id: cif_fix_enum 1527 2010-12-29 10:47:43Z saulius 
;
_cod_original_sg_symbol_H-M I-4
_cod_database_code 4024704

loop_
_symmetry_equiv_pos_as_xyz
'x, y, z'
'-x, -y, z'
'y, -x, -z'
'-y, x, -z'
'x+1/2, y+1/2, z+1/2'
'-x+1/2, -y+1/2, z+1/2'
'y+1/2, -x+1/2, -z+1/2'
'-y+1/2, x+1/2, -z+1/2'

loop_
_atom_site_label
_atom_site_type_symbol
_atom_site_fract_x
_atom_site_fract_y
_atom_site_fract_z
_atom_site_U_iso_or_equiv
_atom_site_adp_type
_atom_site_occupancy
_atom_site_symmetry_multiplicity
_atom_site_calc_flag
_atom_site_refinement_flags
_atom_site_disorder_assembly
_atom_site_disorder_group
P P 0.84287(5) 0.85142(5) 0.16137(15) 0.0422(3) Uani 1 1 d . . .
O1 O 0.80408(16) 0.90984(15) 0.2252(5) 0.0553(9) Uani 1 1 d . . .
O2 O 0.81349(14) 0.79332(14) 0.2563(4) 0.0462(7) Uani 1 1 d . . .
O3 O 0.84183(18) 0.84692(19) -0.0315(4) 0.0635(9) Uani 1 1 d . . .
O4 O 0.93158(16) 0.77807(17) 0.4711(4) 0.0550(9) Uani 1 1 d . . .
O5 O 1.03098(17) 0.84583(19) 0.1989(6) 0.0558(10) Uani 1 1 d . . .
Br Br 0.99821(4) 0.59089(3) -0.09356(13) 0.1043(4) Uani 1 1 d . . .
C1 C 0.7697(2) 0.9113(2) 0.3919(7) 0.0547(12) Uani 1 1 d . . .
H1A H 0.7410 0.9465 0.3906 0.066 Uiso 1 1 calc R . .
H1B H 0.7989 0.9176 0.4891 0.066 Uiso 1 1 calc R . .
C2 C 0.7334(2) 0.8522(2) 0.4243(7) 0.0523(11) Uani 1 1 d . . .
C3 C 0.7787(2) 0.7975(2) 0.4252(7) 0.0490(10) Uani 1 1 d . . .
H3A H 0.8081 0.8026 0.5226 0.059 Uiso 1 1 calc R . .
H3B H 0.7557 0.7589 0.4444 0.059 Uiso 1 1 calc R . .
C4 C 0.6822(2) 0.8415(3) 0.2883(9) 0.0733(17) Uani 1 1 d . . .
H4A H 0.6998 0.8425 0.1708 0.110 Uiso 1 1 calc R . .
H4B H 0.6511 0.8738 0.2992 0.110 Uiso 1 1 calc R . .
H4C H 0.6631 0.8014 0.3086 0.110 Uiso 1 1 calc R . .
C5 C 0.7059(3) 0.8582(3) 0.6140(9) 0.0762(18) Uani 1 1 d . . .
H5A H 0.6838 0.8972 0.6245 0.114 Uiso 1 1 calc R . .
H5B H 0.7392 0.8569 0.6996 0.114 Uiso 1 1 calc R . .
H5C H 0.6775 0.8241 0.6357 0.114 Uiso 1 1 calc R . .
C6 C 0.92342(19) 0.8634(2) 0.2457(6) 0.0391(9) Uani 1 1 d . . .
C7 C 0.97075(19) 0.8259(2) 0.1362(6) 0.0416(9) Uani 1 1 d . . .
H7 H 0.9661 0.8352 0.0091 0.050 Uiso 1 1 calc R . .
C8 C 0.96370(19) 0.7570(2) 0.1691(6) 0.0420(9) Uani 1 1 d . . .
C9 C 0.9782(2) 0.7123(2) 0.0420(7) 0.0514(11) Uani 1 1 d . . .
H9 H 0.9894 0.7250 -0.0722 0.062 Uiso 1 1 calc R . .
C10 C 0.9764(2) 0.6505(2) 0.0814(9) 0.0614(14) Uani 1 1 d . . .
C11 C 0.9597(3) 0.6306(2) 0.2520(10) 0.0690(17) Uani 1 1 d . . .
H11 H 0.9594 0.5882 0.2797 0.083 Uiso 1 1 calc R . .
C12 C 0.9436(2) 0.6741(2) 0.3786(8) 0.0612(14) Uani 1 1 d . . .
H12 H 0.9310 0.6614 0.4915 0.073 Uiso 1 1 calc R . .
C13 C 0.9463(2) 0.7375(2) 0.3354(7) 0.0471(10) Uani 1 1 d . . .
C14 C 0.92768(19) 0.8430(2) 0.4394(6) 0.0438(10) Uani 1 1 d . . .
C15 C 0.9252(2) 0.8786(3) 0.5777(8) 0.0642(14) Uani 1 1 d . . .
H15A H 0.9261 0.8611 0.6910 0.077 Uiso 1 1 calc R . .
H15B H 0.9226 0.9218 0.5642 0.077 Uiso 1 1 calc R . .
C16 C 0.9376(2) 0.9339(2) 0.2215(8) 0.0582(13) Uani 1 1 d . . .
H16A H 0.9786 0.9430 0.2671 0.087 Uiso 1 1 calc R . .
H16B H 0.9070 0.9581 0.2851 0.087 Uiso 1 1 calc R . .
H16C H 0.9359 0.9443 0.0974 0.087 Uiso 1 1 calc R . .
H5 H 1.051(3) 0.836(3) 0.141(10) 0.08(3) Uiso 1 1 d . . .

loop_
_atom_site_aniso_label
_atom_site_aniso_U_11
_atom_site_aniso_U_22
_atom_site_aniso_U_33
_atom_site_aniso_U_23
_atom_site_aniso_U_13
_atom_site_aniso_U_12
P 0.0410(6) 0.0444(6) 0.0412(6) 0.0068(5) -0.0026(5) -0.0035(5)
O1 0.0481(18) 0.0470(18) 0.071(2) 0.0207(17) 0.0052(16) 0.0072(14)
O2 0.0428(16) 0.0385(16) 0.0573(19) 0.0018(14) 0.0051(14) -0.0013(12)
O3 0.062(2) 0.083(3) 0.0459(18) 0.0082(18) -0.0057(16) -0.0032(19)
O4 0.059(2) 0.069(2) 0.0374(17) 0.0079(16) 0.0033(14) 0.0082(16)
O5 0.0360(18) 0.059(2) 0.072(3) -0.0091(19) 0.0105(18) -0.0050(15)
Br 0.1009(5) 0.0705(4) 0.1415(8) -0.0568(5) -0.0265(5) 0.0261(4)
C1 0.050(3) 0.049(3) 0.064(3) 0.003(2) 0.007(2) 0.009(2)
C2 0.045(3) 0.050(3) 0.062(3) 0.004(2) 0.009(2) 0.0040(19)
C3 0.046(2) 0.045(2) 0.055(3) 0.008(2) 0.009(2) -0.0007(19)
C4 0.040(3) 0.081(4) 0.099(5) 0.004(3) -0.014(3) -0.001(3)
C5 0.075(4) 0.070(4) 0.084(4) 0.005(3) 0.037(3) 0.006(3)
C6 0.039(2) 0.036(2) 0.042(2) -0.0018(18) 0.0028(18) -0.0020(18)
C7 0.043(2) 0.044(2) 0.039(2) -0.0012(17) 0.0039(18) -0.0045(18)
C8 0.036(2) 0.045(2) 0.045(2) 0.0022(19) -0.0017(19) 0.0011(18)
C9 0.046(2) 0.051(3) 0.058(3) -0.004(2) 0.006(2) 0.004(2)
C10 0.048(3) 0.045(3) 0.091(4) -0.020(3) -0.009(3) 0.008(2)
C11 0.051(3) 0.037(3) 0.119(5) 0.002(3) -0.010(3) 0.000(2)
C12 0.047(3) 0.058(3) 0.079(4) 0.026(3) 0.003(3) -0.001(2)
C13 0.039(2) 0.048(2) 0.054(3) 0.005(2) -0.003(2) 0.0025(19)
C14 0.035(2) 0.055(3) 0.042(2) -0.007(2) 0.0014(18) 0.0050(18)
C15 0.055(3) 0.085(4) 0.053(3) -0.023(3) 0.000(3) 0.005(3)
C16 0.052(3) 0.036(2) 0.087(4) -0.007(2) -0.001(3) -0.004(2)

loop_
_atom_type_symbol
_atom_type_description
_atom_type_scat_dispersion_real
_atom_type_scat_dispersion_imag
_atom_type_scat_source
C C 0.0033 0.0016 'International Tables Vol C Tables 4.2.6.8 and 6.1.1.4'
H H 0.0000 0.0000 'International Tables Vol C Tables 4.2.6.8 and 6.1.1.4'
O O 0.0106 0.0060 'International Tables Vol C Tables 4.2.6.8 and 6.1.1.4'
Br Br -0.2901 2.4595 'International Tables Vol C Tables 4.2.6.8 and 6.1.1.4'
P P 0.1023 0.0942 'International Tables Vol C Tables 4.2.6.8 and 6.1.1.4'

loop_
_geom_angle_atom_site_label_1
_geom_angle_atom_site_label_2
_geom_angle_atom_site_label_3
_geom_angle
_geom_angle_site_symmetry_1
_geom_angle_site_symmetry_3
_geom_angle_publ_flag
O3 P O2 113.4(2) . . ?
O3 P O1 110.4(2) . . ?
O2 P O1 106.21(18) . . ?
O3 P C6 111.4(2) . . ?
O2 P C6 109.09(19) . . ?
O1 P C6 106.0(2) . . ?
C1 O1 P 123.1(3) . . ?
C3 O2 P 123.2(3) . . ?
C13 O4 C14 120.6(4) . . ?
C7 O5 H5 105(7) . . ?
O1 C1 C2 112.5(4) . . ?
O1 C1 H1A 109.1 . . ?
C2 C1 H1A 109.1 . . ?
O1 C1 H1B 109.1 . . ?
C2 C1 H1B 109.1 . . ?
H1A C1 H1B 107.8 . . ?
C1 C2 C4 113.0(5) . . ?
C1 C2 C3 108.6(4) . . ?
C4 C2 C3 110.4(5) . . ?
C1 C2 C5 106.0(5) . . ?
C4 C2 C5 111.1(5) . . ?
C3 C2 C5 107.6(4) . . ?
O2 C3 C2 111.4(4) . . ?
O2 C3 H3A 109.3 . . ?
C2 C3 H3A 109.3 . . ?
O2 C3 H3B 109.3 . . ?
C2 C3 H3B 109.3 . . ?
H3A C3 H3B 108.0 . . ?
C2 C4 H4A 109.5 . . ?
C2 C4 H4B 109.5 . . ?
H4A C4 H4B 109.5 . . ?
C2 C4 H4C 109.5 . . ?
H4A C4 H4C 109.5 . . ?
H4B C4 H4C 109.5 . . ?
C2 C5 H5A 109.5 . . ?
C2 C5 H5B 109.5 . . ?
H5A C5 H5B 109.5 . . ?
C2 C5 H5C 109.5 . . ?
H5A C5 H5C 109.5 . . ?
H5B C5 H5C 109.5 . . ?
C14 C6 C7 108.9(3) . . ?
C14 C6 C16 112.3(4) . . ?
C7 C6 C16 108.6(4) . . ?
C14 C6 P 110.1(3) . . ?
C7 C6 P 110.9(3) . . ?
C16 C6 P 106.1(3) . . ?
O5 C7 C8 109.1(4) . . ?
O5 C7 C6 105.0(4) . . ?
C8 C7 C6 111.0(3) . . ?
O5 C7 H7 110.5 . . ?
C8 C7 H7 110.5 . . ?
C6 C7 H7 110.5 . . ?
C13 C8 C9 118.7(4) . . ?
C13 C8 C7 118.5(4) . . ?
C9 C8 C7 122.6(4) . . ?
C10 C9 C8 120.9(5) . . ?
C10 C9 H9 119.5 . . ?
C8 C9 H9 119.5 . . ?
C9 C10 C11 120.3(5) . . ?
C9 C10 Br 119.8(5) . . ?
C11 C10 Br 119.8(4) . . ?
C12 C11 C10 119.6(5) . . ?
C12 C11 H11 120.2 . . ?
C10 C11 H11 120.2 . . ?
C11 C12 C13 119.0(5) . . ?
C11 C12 H12 120.5 . . ?
C13 C12 H12 120.5 . . ?
C8 C13 O4 123.2(4) . . ?
C8 C13 C12 121.3(5) . . ?
O4 C13 C12 115.5(5) . . ?
C15 C14 O4 116.5(5) . . ?
C15 C14 C6 126.8(5) . . ?
O4 C14 C6 116.5(4) . . ?
C14 C15 H15A 120.0 . . ?
C14 C15 H15B 120.0 . . ?
H15A C15 H15B 120.0 . . ?
C6 C16 H16A 109.5 . . ?
C6 C16 H16B 109.5 . . ?
H16A C16 H16B 109.5 . . ?
C6 C16 H16C 109.5 . . ?
H16A C16 H16C 109.5 . . ?
H16B C16 H16C 109.5 . . ?

loop_
_geom_bond_atom_site_label_1
_geom_bond_atom_site_label_2
_geom_bond_distance
_geom_bond_site_symmetry_2
_geom_bond_publ_flag
P O3 1.452(4) . ?
P O2 1.562(3) . ?
P O1 1.572(4) . ?
P C6 1.850(4) . ?
O1 C1 1.452(6) . ?
O2 C3 1.473(6) . ?
O4 C13 1.374(6) . ?
O4 C14 1.409(6) . ?
O5 C7 1.434(6) . ?
O5 H5 0.64(7) . ?
Br C10 1.888(5) . ?
C1 C2 1.501(7) . ?
C1 H1A 0.9700 . ?
C1 H1B 0.9700 . ?
C2 C4 1.514(8) . ?
C2 C3 1.515(6) . ?
C2 C5 1.547(8) . ?
C3 H3A 0.9700 . ?
C3 H3B 0.9700 . ?
C4 H4A 0.9600 . ?
C4 H4B 0.9600 . ?
C4 H4C 0.9600 . ?
C5 H5A 0.9600 . ?
C5 H5B 0.9600 . ?
C5 H5C 0.9600 . ?
C6 C14 1.522(6) . ?
C6 C7 1.530(6) . ?
C6 C16 1.544(6) . ?
C7 C8 1.498(6) . ?
C7 H7 0.9800 . ?
C8 C13 1.368(7) . ?
C8 C9 1.386(6) . ?
C9 C10 1.353(7) . ?
C9 H9 0.9300 . ?
C10 C11 1.396(9) . ?
C11 C12 1.372(8) . ?
C11 H11 0.9300 . ?
C12 C13 1.393(7) . ?
C12 H12 0.9300 . ?
C14 C15 1.288(7) . ?
C15 H15A 0.9300 . ?
C15 H15B 0.9300 . ?
C16 H16A 0.9600 . ?
C16 H16B 0.9600 . ?
C16 H16C 0.9600 . ?

loop_
_geom_hbond_atom_site_label_D
_geom_hbond_atom_site_label_H
_geom_hbond_atom_site_label_A
_geom_hbond_distance_DH
_geom_hbond_distance_HA
_geom_hbond_distance_DA
_geom_hbond_angle_DHA
_geom_hbond_site_symmetry_A
O5 H5 O3 0.64(7) 2.34(7) 2.895(6) 146(8) 4_755
